data_7151459
loop_
_publ_author_name
'Schulte, J. Hilko'
'Werz, Daniel B.'
'Rominger, Frank'
'Gleiter, Rolf'

_publ_section_title
;
 Syntheses and solid state structures of cyclic diynes with two
 chalcogen centres ? a competition between weak interactions
;
_journal_issue 15
_journal_name_full 'Organic &amp;  Biomolecular Chemistry'
_journal_page_first 2788
_journal_paper_doi 10.1039/b303653g
_journal_volume 1
_journal_year 2003
_chemical_formula_sum 'C13 H18 S2'
_chemical_formula_weight 238.39
_chemical_name_systematic
;
?
;
_space_group_IT_number 14
_symmetry_cell_setting monoclinic
_symmetry_space_group_name_Hall '-P 2ybc'
_symmetry_space_group_name_H-M 'P 1 21/c 1'
_atom_sites_solution_hydrogens geom
_atom_sites_solution_primary direct
_atom_sites_solution_secondary difmap
_audit_creation_method SHELXL-97
_cell_angle_alpha 90.00
_cell_angle_beta 103.1770(10)
_cell_angle_gamma 90.00
_cell_formula_units_Z 8
_cell_length_a 18.2162(2)
_cell_length_b 9.07480(10)
_cell_length_c 16.3181(2)
_cell_measurement_temperature 200(2)
_cell_volume 2626.49(5)
_computing_cell_refinement 'Bruker SMART'
_computing_data_collection 'Bruker SMART'
_computing_data_reduction 'Bruker SHELXTL'
_computing_molecular_graphics 'Bruker SHELXTL'
_computing_publication_material 'Bruker SHELXTL'
_computing_structure_refinement 'SHELXL-97 (Sheldrick, 1997)'
_computing_structure_solution 'SHELXS-97 (Sheldrick, 1990)'
_diffrn_ambient_temperature 200(2)
_diffrn_measured_fraction_theta_full 0.999
_diffrn_measured_fraction_theta_max 0.999
_diffrn_measurement_device_type 'CCD area detector'
_diffrn_measurement_method 'phi and omega scans'
_diffrn_radiation_monochromator graphite
_diffrn_radiation_source 'fine-focus sealed tube'
_diffrn_radiation_type MoK\a
_diffrn_radiation_wavelength 0.71073
_diffrn_reflns_av_R_equivalents 0.0641
_diffrn_reflns_av_sigmaI/netI 0.0455
_diffrn_reflns_limit_h_max 20
_diffrn_reflns_limit_h_min -20
_diffrn_reflns_limit_k_max 10
_diffrn_reflns_limit_k_min -10
_diffrn_reflns_limit_l_max 18
_diffrn_reflns_limit_l_min -18
_diffrn_reflns_number 20189
_diffrn_reflns_theta_full 24.08
_diffrn_reflns_theta_max 24.08
_diffrn_reflns_theta_min 1.15
_exptl_absorpt_coefficient_mu 0.373
_exptl_absorpt_correction_T_max 0.9393
_exptl_absorpt_correction_T_min 0.8836
_exptl_absorpt_correction_type multi-scan
_exptl_absorpt_process_details 'Blessing, Acta Cryst. (1995) A51 33-38.'
_exptl_crystal_colour colorless
_exptl_crystal_density_diffrn 1.206
_exptl_crystal_density_method 'not measured'
_exptl_crystal_description polyhedron
_exptl_crystal_F_000 1024
_exptl_crystal_size_max 0.34
_exptl_crystal_size_mid 0.30
_exptl_crystal_size_min 0.17
_refine_diff_density_max 0.407
_refine_diff_density_min -0.294
_refine_diff_density_rms 0.052
_refine_ls_extinction_method none
_refine_ls_goodness_of_fit_ref 1.056
_refine_ls_hydrogen_treatment constr
_refine_ls_matrix_type full
_refine_ls_number_parameters 290
_refine_ls_number_reflns 4164
_refine_ls_number_restraints 15
_refine_ls_restrained_S_all 1.055
_refine_ls_R_factor_all 0.0575
_refine_ls_R_factor_gt 0.0379
_refine_ls_shift/su_max 0.025
_refine_ls_shift/su_mean 0.004
_refine_ls_structure_factor_coef Fsqd
_refine_ls_weighting_details 'calc w=1/[\s^2^(Fo^2^)+(0.0551P)^2^+0.7657P] where P=(Fo^2^+2Fc^2^)/3'
_refine_ls_weighting_scheme calc
_refine_ls_wR_factor_gt 0.0925
_refine_ls_wR_factor_ref 0.1098
_reflns_number_gt 3200
_reflns_number_total 4164
_reflns_threshold_expression >2sigma(I)
_cod_data_source_file b303653g.txt
_cod_data_source_block hse21_(in_paper_5S24)
_cod_depositor_comments
;
The following automatic conversions were performed:
'_symmetry_cell_setting' value 'Monoclinic' changed to 'monoclinic'
according to '/home/saulius/struct/CIF-dictionaries/cif_core.dic'
dictionary named 'cif_core.dic' version 2.4.1 from 2010-06-29.

Automatic conversion script
Id: cif_fix_enum 1527 2010-12-29 10:47:43Z saulius 
;
_cod_original_sg_symbol_H-M P2(1)/c
_cod_database_code 7151459

loop_
_symmetry_equiv_pos_as_xyz
'x, y, z'
'-x, y+1/2, -z+1/2'
'-x, -y, -z'
'x, -y-1/2, z-1/2'

loop_
_atom_site_label
_atom_site_type_symbol
_atom_site_fract_x
_atom_site_fract_y
_atom_site_fract_z
_atom_site_U_iso_or_equiv
_atom_site_adp_type
_atom_site_occupancy
_atom_site_symmetry_multiplicity
_atom_site_calc_flag
_atom_site_refinement_flags
_atom_site_disorder_assembly
_atom_site_disorder_group
S1_1 S 0.17298(4) 1.14989(7) -0.19402(4) 0.03991(19) Uani 1 1 d . A .
S2_1 S 0.26299(4) 1.13321(7) 0.16763(4) 0.0401(2) Uani 1 1 d . A .
C2_1 C 0.10276(14) 1.0440(3) -0.17376(15) 0.0355(6) Uani 1 1 d . . .
C3_1 C 0.05689(15) 0.9547(3) -0.16561(16) 0.0411(6) Uani 1 1 d . . .
C4_1 C 0.00149(15) 0.8420(3) -0.15560(19) 0.0506(7) Uani 1 1 d . . .
H4A_1 H -0.0147 0.7877 -0.2093 0.061 Uiso 1 1 calc R . .
H4B_1 H -0.0434 0.8918 -0.1441 0.061 Uiso 1 1 calc R . .
C5_1 C 0.03073(15) 0.7314(3) -0.08540(18) 0.0481(7) Uani 1 1 d . . .
H5A_1 H -0.0083 0.6554 -0.0859 0.058 Uiso 1 1 calc R . .
H5B_1 H 0.0758 0.6815 -0.0965 0.058 Uiso 1 1 calc R . .
C6_1 C 0.05122(15) 0.8021(3) 0.00111(17) 0.0435(7) Uani 1 1 d . . .
H6A_1 H 0.0883 0.8816 0.0005 0.052 Uiso 1 1 calc R . .
H6B_1 H 0.0055 0.8478 0.0132 0.052 Uiso 1 1 calc R . .
C7_1 C 0.08400(16) 0.6948(3) 0.07126(19) 0.0500(7) Uani 1 1 d . . .
H7A_1 H 0.1292 0.6477 0.0588 0.060 Uiso 1 1 calc R . .
H7B_1 H 0.0465 0.6165 0.0728 0.060 Uiso 1 1 calc R . .
C8_1 C 0.10577(17) 0.7681(3) 0.15760(19) 0.0546(8) Uani 1 1 d . . .
H8A_1 H 0.0596 0.8054 0.1728 0.065 Uiso 1 1 calc R . .
H8B_1 H 0.1285 0.6932 0.1999 0.065 Uiso 1 1 calc R . .
C9_1 C 0.15926(15) 0.8910(3) 0.16133(16) 0.0410(6) Uani 1 1 d . . .
C10_1 C 0.20094(14) 0.9926(3) 0.16133(15) 0.0364(6) Uani 1 1 d . . .
C12_1 C 0.20666(15) 1.2654(3) 0.09587(15) 0.0386(6) Uani 1 1 d DU . .
H12A_1 H 0.1538 1.2610 0.1017 0.046 Uiso 0.879(6) 1 calc PR A 1
H12B_1 H 0.2259 1.3661 0.1113 0.046 Uiso 0.879(6) 1 calc PR A 1
H12C_1 H 0.1722 1.3075 0.1287 0.046 Uiso 0.121(6) 1 calc PR A 2
H12D_1 H 0.2427 1.3452 0.0918 0.046 Uiso 0.121(6) 1 calc PR A 2
C13_1 C 0.2088(2) 1.2349(3) 0.00437(17) 0.0395(9) Uani 0.879(6) 1 d PDU A 1
H13A_1 H 0.2596 1.2586 -0.0041 0.047 Uiso 0.879(6) 1 calc PR A 1
H13B_1 H 0.1994 1.1288 -0.0078 0.047 Uiso 0.879(6) 1 calc PR A 1
C14_1 C 0.1506(2) 1.3248(3) -0.05624(18) 0.0385(9) Uani 0.879(6) 1 d PDU A 1
H14A_1 H 0.1524 1.4275 -0.0355 0.046 Uiso 0.879(6) 1 calc PR A 1
H14B_1 H 0.0999 1.2850 -0.0566 0.046 Uiso 0.879(6) 1 calc PR A 1
C15_1 C 0.16120(16) 1.3262(3) -0.14582(15) 0.0433(7) Uani 1 1 d DU . .
H15A_1 H 0.2060 1.3874 -0.1469 0.052 Uiso 0.879(6) 1 calc PR A 1
H15B_1 H 0.1170 1.3761 -0.1816 0.052 Uiso 0.879(6) 1 calc PR A 1
H15C_1 H 0.1833 1.4062 -0.1737 0.052 Uiso 0.121(6) 1 calc PR A 2
H15D_1 H 0.1070 1.3474 -0.1514 0.052 Uiso 0.121(6) 1 calc PR A 2
C13B_1 C 0.1573(12) 1.253(3) 0.0057(9) 0.037(6) Uani 0.121(6) 1 d PDU A 2
H13C_1 H 0.1448 1.1487 -0.0087 0.044 Uiso 0.121(6) 1 calc PR A 2
H13D_1 H 0.1097 1.3086 0.0009 0.044 Uiso 0.121(6) 1 calc PR A 2
C14B_1 C 0.2019(13) 1.316(2) -0.0521(9) 0.036(6) Uani 0.121(6) 1 d PDU A 2
H14C_1 H 0.2478 1.2557 -0.0476 0.043 Uiso 0.121(6) 1 calc PR A 2
H14D_1 H 0.2183 1.4165 -0.0321 0.043 Uiso 0.121(6) 1 calc PR A 2
S1_2 S 0.75704(4) 0.28522(7) 0.12053(4) 0.0440(2) Uani 1 1 d . . .
S2_2 S 0.65864(4) 0.45343(7) -0.23830(4) 0.03920(19) Uani 1 1 d . . .
C2_2 C 0.68243(14) 0.3902(3) 0.12881(14) 0.0328(6) Uani 1 1 d . . .
C3_2 C 0.63535(13) 0.4758(3) 0.13904(14) 0.0325(6) Uani 1 1 d . . .
C4_2 C 0.58004(14) 0.5855(3) 0.15132(15) 0.0365(6) Uani 1 1 d . . .
H4A_2 H 0.5915 0.6152 0.2113 0.044 Uiso 1 1 calc R . .
H4B_2 H 0.5293 0.5401 0.1381 0.044 Uiso 1 1 calc R . .
C5_2 C 0.57894(14) 0.7228(3) 0.09686(15) 0.0355(6) Uani 1 1 d . . .
H5A_2 H 0.5443 0.7965 0.1122 0.043 Uiso 1 1 calc R . .
H5B_2 H 0.6301 0.7665 0.1085 0.043 Uiso 1 1 calc R . .
C6_2 C 0.55400(14) 0.6890(2) 0.00375(14) 0.0325(6) Uani 1 1 d . . .
H6A_2 H 0.5020 0.6496 -0.0081 0.039 Uiso 1 1 calc R . .
H6B_2 H 0.5871 0.6114 -0.0107 0.039 Uiso 1 1 calc R . .
C7_2 C 0.55609(15) 0.8222(3) -0.05184(16) 0.0408(6) Uani 1 1 d . . .
H7A_2 H 0.6086 0.8585 -0.0422 0.049 Uiso 1 1 calc R . .
H7B_2 H 0.5251 0.9017 -0.0354 0.049 Uiso 1 1 calc R . .
C8_2 C 0.52723(15) 0.7893(3) -0.14521(16) 0.0433(7) Uani 1 1 d . . .
H8A_2 H 0.4741 0.7565 -0.1551 0.052 Uiso 1 1 calc R . .
H8B_2 H 0.5283 0.8813 -0.1775 0.052 Uiso 1 1 calc R . .
C9_2 C 0.57094(15) 0.6766(3) -0.17700(15) 0.0366(6) Uani 1 1 d . . .
C10_2 C 0.60729(14) 0.5831(3) -0.20149(15) 0.0351(6) Uani 1 1 d . . .
C12_2 C 0.64253(14) 0.2970(2) -0.17475(15) 0.0350(6) Uani 1 1 d . . .
H12A_2 H 0.5879 0.2903 -0.1766 0.042 Uiso 1 1 calc R . .
H12B_2 H 0.6574 0.2057 -0.1999 0.042 Uiso 1 1 calc R . .
C13_2 C 0.68543(14) 0.3054(3) -0.08330(15) 0.0348(6) Uani 1 1 d . . .
H13A_2 H 0.7400 0.2927 -0.0800 0.042 Uiso 1 1 calc R . .
H13B_2 H 0.6779 0.4038 -0.0603 0.042 Uiso 1 1 calc R . .
C14_2 C 0.65898(15) 0.1877(3) -0.03087(16) 0.0405(6) Uani 1 1 d . . .
H14A_2 H 0.6132 0.2243 -0.0145 0.049 Uiso 1 1 calc R . .
H14B_2 H 0.6443 0.0998 -0.0667 0.049 Uiso 1 1 calc R . .
C15_2 C 0.71508(17) 0.1401(3) 0.04813(16) 0.0472(7) Uani 1 1 d . . .
H15A_2 H 0.7563 0.0856 0.0311 0.057 Uiso 1 1 calc R . .
H15B_2 H 0.6895 0.0702 0.0790 0.057 Uiso 1 1 calc R . .

loop_
_atom_site_aniso_label
_atom_site_aniso_U_11
_atom_site_aniso_U_22
_atom_site_aniso_U_33
_atom_site_aniso_U_23
_atom_site_aniso_U_13
_atom_site_aniso_U_12
S1_1 0.0441(4) 0.0412(4) 0.0343(4) 0.0006(3) 0.0088(3) -0.0001(3)
S2_1 0.0361(4) 0.0358(4) 0.0439(4) -0.0001(3) 0.0001(3) -0.0024(3)
C2_1 0.0381(14) 0.0352(14) 0.0292(13) -0.0044(11) -0.0008(11) 0.0051(12)
C3_1 0.0391(15) 0.0391(15) 0.0401(15) -0.0065(12) -0.0010(12) 0.0023(13)
C4_1 0.0391(15) 0.0448(16) 0.0615(19) -0.0064(14) -0.0017(13) -0.0100(13)
C5_1 0.0365(15) 0.0340(14) 0.070(2) -0.0055(14) 0.0046(14) -0.0105(12)
C6_1 0.0392(15) 0.0297(13) 0.0614(18) 0.0005(12) 0.0109(13) -0.0040(12)
C7_1 0.0412(16) 0.0322(14) 0.073(2) 0.0070(13) 0.0057(14) -0.0085(13)
C8_1 0.0565(18) 0.0462(17) 0.060(2) 0.0153(14) 0.0112(15) -0.0094(15)
C9_1 0.0425(15) 0.0366(15) 0.0419(16) 0.0067(12) 0.0056(12) 0.0019(13)
C10_1 0.0362(14) 0.0363(14) 0.0347(14) 0.0011(11) 0.0041(11) 0.0057(12)
C12_1 0.0489(16) 0.0301(13) 0.0317(14) 0.0010(11) -0.0016(12) 0.0002(12)
C13_1 0.041(2) 0.0423(18) 0.0323(17) -0.0003(14) 0.0023(14) 0.0100(16)
C14_1 0.040(2) 0.0323(17) 0.0398(19) 0.0005(13) 0.0026(15) 0.0066(16)
C15_1 0.0575(17) 0.0345(14) 0.0328(14) 0.0025(11) -0.0008(13) -0.0060(13)
C13B_1 0.041(15) 0.041(13) 0.026(7) -0.002(9) 0.003(8) -0.003(11)
C14B_1 0.057(17) 0.022(11) 0.026(7) 0.000(9) 0.005(9) -0.009(12)
S1_2 0.0395(4) 0.0412(4) 0.0451(4) -0.0050(3) -0.0033(3) 0.0103(3)
S2_2 0.0480(4) 0.0386(4) 0.0329(4) -0.0035(3) 0.0133(3) -0.0054(3)
C2_2 0.0378(14) 0.0311(13) 0.0269(13) -0.0011(10) 0.0020(11) -0.0045(12)
C3_2 0.0334(13) 0.0345(13) 0.0269(13) -0.0042(10) 0.0012(10) -0.0028(12)
C4_2 0.0350(14) 0.0438(14) 0.0300(14) -0.0068(11) 0.0059(11) 0.0019(12)
C5_2 0.0344(14) 0.0323(13) 0.0384(15) -0.0096(11) 0.0052(11) 0.0027(11)
C6_2 0.0330(13) 0.0277(12) 0.0358(14) -0.0033(10) 0.0061(11) -0.0016(11)
C7_2 0.0474(16) 0.0266(13) 0.0507(17) 0.0013(11) 0.0158(13) 0.0062(12)
C8_2 0.0474(16) 0.0398(15) 0.0439(16) 0.0167(12) 0.0129(13) 0.0123(13)
C9_2 0.0429(15) 0.0356(14) 0.0314(14) 0.0093(11) 0.0084(12) -0.0022(13)
C10_2 0.0402(14) 0.0343(14) 0.0287(13) 0.0058(11) 0.0037(11) -0.0078(12)
C12_2 0.0415(14) 0.0275(12) 0.0344(14) -0.0048(10) 0.0053(11) -0.0025(11)
C13_2 0.0357(14) 0.0312(13) 0.0359(14) -0.0036(11) 0.0048(11) -0.0022(11)
C14_2 0.0499(16) 0.0284(13) 0.0413(15) -0.0035(11) 0.0062(12) -0.0048(12)
C15_2 0.0706(19) 0.0279(13) 0.0402(15) -0.0017(11) 0.0067(14) 0.0100(13)

loop_
_atom_type_symbol
_atom_type_description
_atom_type_scat_dispersion_real
_atom_type_scat_dispersion_imag
_atom_type_scat_source
C C 0.0033 0.0016 'International Tables Vol C Tables 4.2.6.8 and 6.1.1.4'
H H 0.0000 0.0000 'International Tables Vol C Tables 4.2.6.8 and 6.1.1.4'
S S 0.1246 0.1234 'International Tables Vol C Tables 4.2.6.8 and 6.1.1.4'

loop_
_geom_angle_atom_site_label_1
_geom_angle_atom_site_label_2
_geom_angle_atom_site_label_3
_geom_angle
_geom_angle_site_symmetry_1
_geom_angle_site_symmetry_3
_geom_angle_publ_flag
C2_1 S1_1 C15_1 104.26(12) . . ?
C10_1 S2_1 C12_1 100.78(12) . . ?
C3_1 C2_1 S1_1 171.0(2) . . ?
C2_1 C3_1 C4_1 178.7(3) . . ?
C3_1 C4_1 C5_1 114.2(2) . . ?
C6_1 C5_1 C4_1 113.0(2) . . ?
C7_1 C6_1 C5_1 113.7(2) . . ?
C6_1 C7_1 C8_1 113.1(2) . . ?
C9_1 C8_1 C7_1 113.5(2) . . ?
C10_1 C9_1 C8_1 177.4(3) . . ?
C9_1 C10_1 S2_1 176.3(2) . . ?
C13_1 C12_1 C13B_1 36.3(8) . . ?
C13_1 C12_1 S2_1 111.88(19) . . ?
C13B_1 C12_1 S2_1 133.3(9) . . ?
C14_1 C13_1 C12_1 111.8(3) . . ?
C13_1 C14_1 C15_1 114.2(3) . . ?
C14_1 C15_1 C14B_1 35.1(8) . . ?
C14_1 C15_1 S1_1 117.58(19) . . ?
C14B_1 C15_1 S1_1 107.5(9) . . ?
C14B_1 C13B_1 C12_1 107.0(13) . . ?
C13B_1 C14B_1 C15_1 116.2(15) . . ?
C2_2 S1_2 C15_2 103.52(12) . . ?
C10_2 S2_2 C12_2 99.53(11) . . ?
C3_2 C2_2 S1_2 172.7(2) . . ?
C2_2 C3_2 C4_2 177.5(2) . . ?
C3_2 C4_2 C5_2 113.2(2) . . ?
C6_2 C5_2 C4_2 112.29(19) . . ?
C5_2 C6_2 C7_2 113.3(2) . . ?
C6_2 C7_2 C8_2 113.1(2) . . ?
C9_2 C8_2 C7_2 113.6(2) . . ?
C10_2 C9_2 C8_2 178.7(3) . . ?
C9_2 C10_2 S2_2 178.6(2) . . ?
C13_2 C12_2 S2_2 113.98(16) . . ?
C14_2 C13_2 C12_2 111.1(2) . . ?
C15_2 C14_2 C13_2 116.3(2) . . ?
C14_2 C15_2 S1_2 116.68(17) . . ?

loop_
_geom_bond_atom_site_label_1
_geom_bond_atom_site_label_2
_geom_bond_distance
_geom_bond_site_symmetry_2
_geom_bond_publ_flag
S1_1 C2_1 1.692(3) . ?
S1_1 C15_1 1.817(3) . ?
S2_1 C10_1 1.692(3) . ?
S2_1 C12_1 1.821(2) . ?
C2_1 C3_1 1.193(3) . ?
C3_1 C4_1 1.472(4) . ?
C4_1 C5_1 1.525(4) . ?
C5_1 C6_1 1.518(4) . ?
C6_1 C7_1 1.517(4) . ?
C7_1 C8_1 1.526(4) . ?
C8_1 C9_1 1.473(4) . ?
C9_1 C10_1 1.194(3) . ?
C12_1 C13_1 1.528(4) . ?
C12_1 C13B_1 1.544(15) . ?
C13_1 C14_1 1.513(4) . ?
C14_1 C15_1 1.517(4) . ?
C15_1 C14B_1 1.543(15) . ?
C13B_1 C14B_1 1.492(18) . ?
S1_2 C2_2 1.690(3) . ?
S1_2 C15_2 1.817(3) . ?
S2_2 C10_2 1.696(3) . ?
S2_2 C12_2 1.821(2) . ?
C2_2 C3_2 1.197(3) . ?
C3_2 C4_2 1.463(3) . ?
C4_2 C5_2 1.528(3) . ?
C5_2 C6_2 1.515(3) . ?
C6_2 C7_2 1.517(3) . ?
C7_2 C8_2 1.524(4) . ?
C8_2 C9_2 1.462(4) . ?
C9_2 C10_2 1.199(3) . ?
C12_2 C13_2 1.521(3) . ?
C13_2 C14_2 1.514(3) . ?
C14_2 C15_2 1.514(4) . ?
